data_4132416
loop_
_publ_author_name
'Qi, Xiaoxu'
'Chen, Chaohuang'
'Hou, Chuanqi'
'Fu, Liang'
'Chen, Pinhong'
'Liu, Guosheng'

_publ_section_title
;
 Enantioselective Pd(II)-Catalyzed Intramolecular Oxidative 6- endo
 Aminoacetoxylation of Unactivated Alkenes.
;
_journal_issue 24
_journal_name_full 'Journal of the American Chemical Society'
_journal_page_first 7415
_journal_page_last 7419
_journal_paper_doi 10.1021/jacs.8b03767
_journal_volume 140
_journal_year 2018
_chemical_absolute_configuration rmad
_chemical_formula_moiety 'C28 H31 N O4 S'
_chemical_formula_sum 'C28 H31 N O4 S'
_chemical_formula_weight 477.60
_space_group_crystal_system monoclinic
_space_group_IT_number 4
_space_group_name_Hall 'P 2yb'
_space_group_name_H-M_alt 'P 1 21 1'
_atom_sites_solution_hydrogens geom
_atom_sites_solution_primary dual
_audit_creation_date 2017-08-09
_audit_creation_method
;
Olex2 1.2
(compiled 2017.03.28 svn.r3405 for OlexSys, GUI svn.r5337)
;
_cell_angle_alpha 90
_cell_angle_beta 91.5950(10)
_cell_angle_gamma 90
_cell_formula_units_Z 2
_cell_length_a 10.3008(4)
_cell_length_b 11.0103(4)
_cell_length_c 11.3288(4)
_cell_measurement_reflns_used 5313
_cell_measurement_temperature 302(2)
_cell_measurement_theta_max 30.425
_cell_measurement_theta_min 2.580
_cell_volume 1284.36(8)
_computing_cell_refinement 'SAINT v8.37A (Bruker, 2015)'
_computing_data_reduction 'SAINT v8.37A (Bruker, 2015)'
_computing_molecular_graphics 'Olex2 (Dolomanov et al., 2009)'
_computing_publication_material 'Olex2 (Dolomanov et al., 2009)'
_computing_structure_refinement 'ShelXL (Sheldrick, 2015)'
_computing_structure_solution 'ShelXT (Sheldrick, 2015)'
_diffrn_ambient_temperature 302.26
_diffrn_measured_fraction_theta_full 0.994
_diffrn_measured_fraction_theta_max 0.994
_diffrn_measurement_device_type 'Bruker APEX-II CCD'
_diffrn_measurement_method '\f and \w scans'
_diffrn_radiation_type MoK\a
_diffrn_radiation_wavelength 0.71073
_diffrn_reflns_av_R_equivalents 0.0655
_diffrn_reflns_av_unetI/netI 0.0891
_diffrn_reflns_Laue_measured_fraction_full 0.994
_diffrn_reflns_Laue_measured_fraction_max 0.994
_diffrn_reflns_limit_h_max 12
_diffrn_reflns_limit_h_min -12
_diffrn_reflns_limit_k_max 13
_diffrn_reflns_limit_k_min -13
_diffrn_reflns_limit_l_max 13
_diffrn_reflns_limit_l_min -13
_diffrn_reflns_number 10869
_diffrn_reflns_point_group_measured_fraction_full 0.980
_diffrn_reflns_point_group_measured_fraction_max 0.977
_diffrn_reflns_theta_full 25.242
_diffrn_reflns_theta_max 25.992
_diffrn_reflns_theta_min 2.708
_diffrn_standards_number 0
_exptl_absorpt_coefficient_mu 0.159
_exptl_absorpt_correction_T_max 0.7461
_exptl_absorpt_correction_T_min 0.4189
_exptl_absorpt_correction_type multi-scan
_exptl_absorpt_process_details
'SADABS-2016/2 (Bruker,2016/2) was used for absorption correction. wR2(int) was 0.1760 before and 0.0837 after correction. The Ratio of minimum to maximum transmission is 0.5615. The \l/2 correction factor is Not present.'
_exptl_crystal_colour colourless
_exptl_crystal_density_diffrn 1.235
_exptl_crystal_description block
_exptl_crystal_F_000 508
_exptl_crystal_size_max 0.2
_exptl_crystal_size_mid 0.12
_exptl_crystal_size_min 0.05
_refine_diff_density_max 0.265
_refine_diff_density_min -0.269
_refine_diff_density_rms 0.038
_refine_ls_abs_structure_details
;
 Flack x determined using 1185 quotients [(I+)-(I-)]/[(I+)+(I-)]
 (Parsons, Flack and Wagner, Acta Cryst. B69 (2013) 249-259).
;
_refine_ls_abs_structure_Flack 0.07(5)
_refine_ls_extinction_method none
_refine_ls_goodness_of_fit_ref 1.052
_refine_ls_hydrogen_treatment constr
_refine_ls_matrix_type full
_refine_ls_number_parameters 309
_refine_ls_number_reflns 4936
_refine_ls_number_restraints 1
_refine_ls_restrained_S_all 1.052
_refine_ls_R_factor_all 0.0696
_refine_ls_R_factor_gt 0.0501
_refine_ls_shift/su_max 0.008
_refine_ls_shift/su_mean 0.000
_refine_ls_structure_factor_coef Fsqd
_refine_ls_weighting_details 'w=1/[\s^2^(Fo^2^)+(0.0377P)^2^+0.0126P] where P=(Fo^2^+2Fc^2^)/3'
_refine_ls_weighting_scheme calc
_refine_ls_wR_factor_gt 0.1052
_refine_ls_wR_factor_ref 0.1134
_reflns_Friedel_coverage 0.864
_reflns_Friedel_fraction_full 0.964
_reflns_Friedel_fraction_max 0.958
_reflns_number_gt 3938
_reflns_number_total 4936
_reflns_threshold_expression 'I > 2\s(I)'
_cod_data_source_file ja8b03767_si_005.cif
_cod_data_source_block mo_d8v17241_0m
_cod_database_code 4132416
_shelx_shelxl_version_number 2014/8
_shelx_space_group_comment
;
The symmetry employed for this shelxl refinement is uniquely defined
by the following loop, which should always be used as a source of
symmetry information in preference to the above space-group names.
They are only intended as comments.
;
_shelx_estimated_absorpt_t_max 0.992
_shelx_estimated_absorpt_t_min 0.969
_olex2_refinement_description
;
1. Fixed Uiso
 At 1.2 times of:
  All C(H) groups, All C(H,H) groups
 At 1.5 times of:
  All C(H,H,H) groups
2.a Ternary CH refined with riding coordinates:
 C2(H2)
2.b Secondary CH2 refined with riding coordinates:
 C1(H1A,H1B), C3(H3A,H3B), C5(H5A,H5B), C8(H8A,H8B), C15(H15A,H15B)
2.c Aromatic/amide H refined with riding coordinates:
 C10(H10), C11(H11), C12(H12), C13(H13), C14(H14), C17(H17), C18(H18),
 C19(H19), C20(H20), C21(H21), C23(H23), C24(H24), C26(H26), C27(H27)
2.d Idealised Me refined as rotating group:
 C7(H7A,H7B,H7C), C28(H28A,H28B,H28C)
;
_olex2_submission_special_instructions 'No special instructions were received'

loop_
_space_group_symop_operation_xyz
'x, y, z'
'-x, y+1/2, -z'

loop_
_atom_site_label
_atom_site_type_symbol
_atom_site_fract_x
_atom_site_fract_y
_atom_site_fract_z
_atom_site_U_iso_or_equiv
_atom_site_adp_type
_atom_site_occupancy
_atom_site_site_symmetry_order
_atom_site_calc_flag
_atom_site_refinement_flags_posn
S1 S 0.44734(8) 0.55011(9) 0.51984(7) 0.0405(2) Uani 1 1 d .
O1 O 0.5472(3) 0.2832(3) 0.8632(2) 0.0496(7) Uani 1 1 d .
O2 O 0.6600(5) 0.1136(4) 0.8547(4) 0.1259(18) Uani 1 1 d .
O3 O 0.3496(2) 0.4642(3) 0.4854(2) 0.0533(7) Uani 1 1 d .
O4 O 0.5176(2) 0.6133(3) 0.4313(2) 0.0527(7) Uani 1 1 d .
N1 N 0.5561(3) 0.4763(3) 0.6020(2) 0.0368(7) Uani 1 1 d .
C1 C 0.5037(3) 0.4116(3) 0.7034(3) 0.0400(8) Uani 1 1 d .
H1A H 0.4279 0.3651 0.6783 0.048 Uiso 1 1 calc R
H1B H 0.4773 0.4697 0.7625 0.048 Uiso 1 1 calc R
C2 C 0.6057(3) 0.3271(3) 0.7564(3) 0.0380(8) Uani 1 1 d .
H2 H 0.6213 0.2594 0.7025 0.046 Uiso 1 1 calc R
C3 C 0.7321(3) 0.3926(3) 0.7857(3) 0.0368(8) Uani 1 1 d .
H3A H 0.7971 0.3337 0.8109 0.044 Uiso 1 1 calc R
H3B H 0.7189 0.4481 0.8507 0.044 Uiso 1 1 calc R
C4 C 0.7822(3) 0.4639(3) 0.6799(3) 0.0352(8) Uani 1 1 d .
C5 C 0.6727(3) 0.5477(4) 0.6358(3) 0.0369(7) Uani 1 1 d .
H5A H 0.6515 0.6049 0.6974 0.044 Uiso 1 1 calc R
H5B H 0.7013 0.5935 0.5681 0.044 Uiso 1 1 calc R
C6 C 0.5781(5) 0.1731(4) 0.9000(4) 0.0661(13) Uani 1 1 d .
C7 C 0.5068(5) 0.1372(6) 1.0081(4) 0.0932(18) Uani 1 1 d .
H7A H 0.5488 0.1726 1.0766 0.140 Uiso 1 1 calc GR
H7B H 0.5071 0.0503 1.0155 0.140 Uiso 1 1 calc GR
H7C H 0.4188 0.1657 1.0015 0.140 Uiso 1 1 calc GR
C8 C 0.8208(3) 0.3792(3) 0.5774(3) 0.0417(9) Uani 1 1 d .
H8A H 0.7448 0.3323 0.5533 0.050 Uiso 1 1 calc R
H8B H 0.8435 0.4297 0.5109 0.050 Uiso 1 1 calc R
C9 C 0.9311(3) 0.2920(3) 0.6016(3) 0.0385(8) Uani 1 1 d .
C10 C 0.9109(4) 0.1782(4) 0.6476(3) 0.0502(10) Uani 1 1 d .
H10 H 0.8268 0.1541 0.6640 0.060 Uiso 1 1 calc R
C11 C 1.0129(4) 0.0983(4) 0.6700(3) 0.0568(11) Uani 1 1 d .
H11 H 0.9971 0.0219 0.7014 0.068 Uiso 1 1 calc R
C12 C 1.1378(4) 0.1332(5) 0.6453(3) 0.0567(11) Uani 1 1 d .
H12 H 1.2071 0.0813 0.6618 0.068 Uiso 1 1 calc R
C13 C 1.1589(4) 0.2444(4) 0.5967(3) 0.0548(11) Uani 1 1 d .
H13 H 1.2428 0.2673 0.5782 0.066 Uiso 1 1 calc R
C14 C 1.0574(3) 0.3233(4) 0.5746(3) 0.0465(10) Uani 1 1 d .
H14 H 1.0737 0.3987 0.5411 0.056 Uiso 1 1 calc R
C15 C 0.9005(3) 0.5433(4) 0.7168(3) 0.0428(8) Uani 1 1 d .
H15A H 0.9682 0.4898 0.7475 0.051 Uiso 1 1 calc R
H15B H 0.9329 0.5813 0.6463 0.051 Uiso 1 1 calc R
C16 C 0.8796(3) 0.6414(4) 0.8068(3) 0.0422(9) Uani 1 1 d .
C17 C 0.8363(4) 0.7554(4) 0.7740(4) 0.0605(11) Uani 1 1 d .
H17 H 0.8207 0.7720 0.6943 0.073 Uiso 1 1 calc R
C18 C 0.8155(5) 0.8454(5) 0.8560(6) 0.0897(18) Uani 1 1 d .
H18 H 0.7837 0.9208 0.8319 0.108 Uiso 1 1 calc R
C19 C 0.8423(7) 0.8229(7) 0.9739(6) 0.105(2) Uani 1 1 d .
H19 H 0.8298 0.8833 1.0299 0.126 Uiso 1 1 calc R
C20 C 0.8871(7) 0.7116(6) 1.0079(5) 0.099(2) Uani 1 1 d .
H20 H 0.9045 0.6963 1.0875 0.118 Uiso 1 1 calc R
C21 C 0.9071(4) 0.6212(5) 0.9260(3) 0.0618(12) Uani 1 1 d .
H21 H 0.9393 0.5462 0.9508 0.074 Uiso 1 1 calc R
C22 C 0.3780(3) 0.6578(3) 0.6145(3) 0.0390(8) Uani 1 1 d .
C23 C 0.2644(4) 0.6284(5) 0.6713(4) 0.0571(11) Uani 1 1 d .
H23 H 0.2207 0.5562 0.6545 0.068 Uiso 1 1 calc R
C24 C 0.2185(4) 0.7088(5) 0.7532(4) 0.0649(13) Uani 1 1 d .
H24 H 0.1423 0.6899 0.7915 0.078 Uiso 1 1 calc R
C25 C 0.2801(4) 0.8152(4) 0.7804(3) 0.0549(11) Uani 1 1 d .
C26 C 0.3933(4) 0.8437(4) 0.7217(3) 0.0542(10) Uani 1 1 d .
H26 H 0.4364 0.9162 0.7383 0.065 Uiso 1 1 calc R
C27 C 0.4415(4) 0.7653(4) 0.6395(3) 0.0458(9) Uani 1 1 d .
H27 H 0.5171 0.7848 0.6007 0.055 Uiso 1 1 calc R
C28 C 0.2292(6) 0.8998(5) 0.8747(4) 0.0857(17) Uani 1 1 d .
H28A H 0.2646 0.8762 0.9506 0.129 Uiso 1 1 calc GR
H28B H 0.1362 0.8949 0.8753 0.129 Uiso 1 1 calc GR
H28C H 0.2548 0.9817 0.8578 0.129 Uiso 1 1 calc GR

loop_
_atom_site_aniso_label
_atom_site_aniso_U_11
_atom_site_aniso_U_22
_atom_site_aniso_U_33
_atom_site_aniso_U_23
_atom_site_aniso_U_13
_atom_site_aniso_U_12
S1 0.0389(4) 0.0447(5) 0.0376(4) -0.0002(4) -0.0027(3) 0.0071(5)
O1 0.0575(17) 0.0480(16) 0.0438(14) 0.0126(12) 0.0109(12) -0.0050(13)
O2 0.180(5) 0.078(3) 0.122(3) 0.045(3) 0.051(3) 0.051(3)
O3 0.0482(15) 0.0577(18) 0.0531(15) -0.0109(14) -0.0153(12) 0.0043(14)
O4 0.0563(16) 0.0622(18) 0.0395(14) 0.0114(13) 0.0025(11) 0.0133(15)
N1 0.0327(15) 0.0403(17) 0.0374(15) 0.0047(13) 0.0005(12) 0.0013(13)
C1 0.0344(18) 0.043(2) 0.042(2) 0.0010(16) 0.0030(15) -0.0047(17)
C2 0.046(2) 0.036(2) 0.0325(18) -0.0013(14) 0.0049(15) -0.0021(17)
C3 0.0407(19) 0.0349(19) 0.0348(18) 0.0001(14) -0.0006(15) 0.0027(16)
C4 0.0324(17) 0.0400(19) 0.0331(17) -0.0022(15) 0.0014(14) 0.0016(16)
C5 0.0360(16) 0.0364(17) 0.0383(17) 0.0018(18) 0.0039(13) -0.0033(18)
C6 0.089(4) 0.051(3) 0.058(3) 0.020(2) -0.006(2) -0.008(3)
C7 0.116(4) 0.096(4) 0.068(3) 0.037(3) -0.002(3) -0.044(4)
C8 0.0402(19) 0.049(2) 0.0358(19) -0.0015(16) 0.0042(15) 0.0020(17)
C9 0.042(2) 0.043(2) 0.0306(17) -0.0078(15) 0.0029(14) 0.0025(17)
C10 0.044(2) 0.051(3) 0.056(2) -0.0019(19) 0.0105(18) 0.002(2)
C11 0.069(3) 0.047(2) 0.055(2) 0.0042(19) 0.012(2) 0.013(2)
C12 0.046(2) 0.074(3) 0.050(2) -0.010(2) -0.0028(17) 0.022(2)
C13 0.043(2) 0.065(3) 0.057(2) -0.017(2) 0.0071(18) 0.006(2)
C14 0.044(2) 0.046(2) 0.050(2) -0.0104(17) 0.0104(17) -0.0024(19)
C15 0.0349(17) 0.046(2) 0.0478(19) 0.002(2) 0.0031(14) -0.002(2)
C16 0.0380(19) 0.044(2) 0.045(2) -0.0017(16) 0.0072(15) -0.0152(18)
C17 0.062(3) 0.044(3) 0.076(3) 0.001(2) 0.003(2) -0.006(2)
C18 0.077(4) 0.053(3) 0.141(6) -0.022(4) 0.024(4) -0.009(3)
C19 0.125(6) 0.087(5) 0.104(5) -0.049(4) 0.044(4) -0.037(5)
C20 0.138(5) 0.102(5) 0.057(3) -0.020(3) 0.019(3) -0.053(5)
C21 0.069(3) 0.066(3) 0.051(2) -0.001(2) 0.003(2) -0.021(3)
C22 0.0334(17) 0.043(2) 0.0405(19) 0.0008(16) 0.0015(14) 0.0082(16)
C23 0.037(2) 0.065(3) 0.069(3) -0.012(2) 0.0032(18) -0.003(2)
C24 0.040(2) 0.087(4) 0.068(3) -0.011(3) 0.013(2) 0.005(2)
C25 0.054(2) 0.062(3) 0.048(2) 0.000(2) -0.0051(19) 0.024(2)
C26 0.066(3) 0.041(2) 0.055(2) 0.0006(19) -0.006(2) 0.008(2)
C27 0.050(2) 0.043(2) 0.044(2) 0.0100(17) 0.0054(16) 0.0061(19)
C28 0.115(4) 0.087(4) 0.056(3) -0.013(3) 0.010(3) 0.040(3)

loop_
_atom_type_symbol
_atom_type_description
_atom_type_scat_dispersion_real
_atom_type_scat_dispersion_imag
_atom_type_scat_source
C C 0.0033 0.0016 'International Tables Vol C Tables 4.2.6.8 and 6.1.1.4'
H H 0.0000 0.0000 'International Tables Vol C Tables 4.2.6.8 and 6.1.1.4'
N N 0.0061 0.0033 'International Tables Vol C Tables 4.2.6.8 and 6.1.1.4'
O O 0.0106 0.0060 'International Tables Vol C Tables 4.2.6.8 and 6.1.1.4'
S S 0.1246 0.1234 'International Tables Vol C Tables 4.2.6.8 and 6.1.1.4'

loop_
_geom_angle_atom_site_label_1
_geom_angle_atom_site_label_2
_geom_angle_atom_site_label_3
_geom_angle
O3 S1 O4 119.75(15)
O3 S1 N1 106.87(16)
O3 S1 C22 108.49(16)
O4 S1 N1 106.61(14)
O4 S1 C22 108.67(18)
N1 S1 C22 105.56(16)
C6 O1 C2 118.0(3)
C1 N1 S1 115.0(2)
C1 N1 C5 111.7(2)
C5 N1 S1 114.7(2)
N1 C1 H1A 109.7
N1 C1 H1B 109.7
N1 C1 C2 110.0(3)
H1A C1 H1B 108.2
C2 C1 H1A 109.7
C2 C1 H1B 109.7
O1 C2 C1 103.6(3)
O1 C2 H2 110.1
O1 C2 C3 110.5(3)
C1 C2 H2 110.1
C1 C2 C3 112.1(3)
C3 C2 H2 110.1
C2 C3 H3A 109.2
C2 C3 H3B 109.2
C2 C3 C4 112.2(3)
H3A C3 H3B 107.9
C4 C3 H3A 109.2
C4 C3 H3B 109.2
C3 C4 C8 112.1(3)
C3 C4 C15 111.0(3)
C5 C4 C3 107.6(2)
C5 C4 C8 108.6(3)
C5 C4 C15 108.4(3)
C15 C4 C8 109.0(3)
N1 C5 C4 110.5(3)
N1 C5 H5A 109.6
N1 C5 H5B 109.6
C4 C5 H5A 109.6
C4 C5 H5B 109.6
H5A C5 H5B 108.1
O1 C6 C7 112.4(5)
O2 C6 O1 122.3(4)
O2 C6 C7 125.1(5)
C6 C7 H7A 109.5
C6 C7 H7B 109.5
C6 C7 H7C 109.5
H7A C7 H7B 109.5
H7A C7 H7C 109.5
H7B C7 H7C 109.5
C4 C8 H8A 108.0
C4 C8 H8B 108.0
H8A C8 H8B 107.3
C9 C8 C4 117.0(3)
C9 C8 H8A 108.0
C9 C8 H8B 108.0
C10 C9 C8 121.9(3)
C10 C9 C14 117.6(4)
C14 C9 C8 120.5(3)
C9 C10 H10 119.2
C9 C10 C11 121.6(4)
C11 C10 H10 119.2
C10 C11 H11 120.3
C12 C11 C10 119.5(4)
C12 C11 H11 120.3
C11 C12 H12 120.2
C13 C12 C11 119.5(4)
C13 C12 H12 120.2
C12 C13 H13 119.6
C12 C13 C14 120.8(4)
C14 C13 H13 119.6
C9 C14 H14 119.5
C13 C14 C9 121.0(4)
C13 C14 H14 119.5
C4 C15 H15A 107.9
C4 C15 H15B 107.9
H15A C15 H15B 107.2
C16 C15 C4 117.5(3)
C16 C15 H15A 107.9
C16 C15 H15B 107.9
C17 C16 C15 121.5(3)
C17 C16 C21 117.6(4)
C21 C16 C15 120.9(4)
C16 C17 H17 119.1
C16 C17 C18 121.8(5)
C18 C17 H17 119.1
C17 C18 H18 120.2
C19 C18 C17 119.5(6)
C19 C18 H18 120.2
C18 C19 H19 120.2
C20 C19 C18 119.5(6)
C20 C19 H19 120.2
C19 C20 H20 119.5
C19 C20 C21 121.0(5)
C21 C20 H20 119.5
C16 C21 H21 119.7
C20 C21 C16 120.5(5)
C20 C21 H21 119.7
C23 C22 S1 119.0(3)
C27 C22 S1 120.3(3)
C27 C22 C23 120.4(4)
C22 C23 H23 120.9
C24 C23 C22 118.1(4)
C24 C23 H23 120.9
C23 C24 H24 118.7
C25 C24 C23 122.6(4)
C25 C24 H24 118.7
C24 C25 C26 118.4(4)
C24 C25 C28 121.2(4)
C26 C25 C28 120.4(5)
C25 C26 H26 119.8
C27 C26 C25 120.3(4)
C27 C26 H26 119.8
C22 C27 H27 120.0
C26 C27 C22 120.1(4)
C26 C27 H27 120.0
C25 C28 H28A 109.5
C25 C28 H28B 109.5
C25 C28 H28C 109.5
H28A C28 H28B 109.5
H28A C28 H28C 109.5
H28B C28 H28C 109.5

loop_
_geom_bond_atom_site_label_1
_geom_bond_atom_site_label_2
_geom_bond_distance
S1 O3 1.428(3)
S1 O4 1.433(3)
S1 N1 1.651(3)
S1 C22 1.764(3)
O1 C2 1.450(4)
O1 C6 1.318(5)
O2 C6 1.196(6)
N1 C1 1.467(4)
N1 C5 1.477(4)
C1 H1A 0.9700
C1 H1B 0.9700
C1 C2 1.515(5)
C2 H2 0.9800
C2 C3 1.516(5)
C3 H3A 0.9700
C3 H3B 0.9700
C3 C4 1.534(5)
C4 C5 1.530(5)
C4 C8 1.550(5)
C4 C15 1.547(5)
C5 H5A 0.9700
C5 H5B 0.9700
C6 C7 1.498(6)
C7 H7A 0.9600
C7 H7B 0.9600
C7 H7C 0.9600
C8 H8A 0.9700
C8 H8B 0.9700
C8 C9 1.508(5)
C9 C10 1.375(5)
C9 C14 1.389(5)
C10 H10 0.9300
C10 C11 1.388(5)
C11 H11 0.9300
C11 C12 1.379(6)
C12 H12 0.9300
C12 C13 1.363(7)
C13 H13 0.9300
C13 C14 1.376(5)
C14 H14 0.9300
C15 H15A 0.9700
C15 H15B 0.9700
C15 C16 1.504(5)
C16 C17 1.380(6)
C16 C21 1.391(5)
C17 H17 0.9300
C17 C18 1.380(7)
C18 H18 0.9300
C18 C19 1.379(9)
C19 H19 0.9300
C19 C20 1.361(10)
C20 H20 0.9300
C20 C21 1.380(7)
C21 H21 0.9300
C22 C23 1.389(5)
C22 C27 1.378(5)
C23 H23 0.9300
C23 C24 1.376(6)
C24 H24 0.9300
C24 C25 1.363(6)
C25 C26 1.395(6)
C25 C28 1.522(6)
C26 H26 0.9300
C26 C27 1.372(5)
C27 H27 0.9300
C28 H28A 0.9600
C28 H28B 0.9600
C28 H28C 0.9600
